data_9014357
loop_
_publ_author_name
'Cadoni, M.'
'Ciriotti, M. E.'
'Ferraris, G.'

_publ_section_title
;
 Wakefieldite-(Y) from Montaldo di Mondovi (Italy): new data and crystal structure
;
_journal_name_full 'Rendiconti Lincei Scienze Fisiche e Naturali'
_journal_page_first 307
_journal_page_last 314
_journal_volume 22
_journal_year 2011
_chemical_compound_source 'Montaldo di Mondovi, Italy'
_chemical_formula_sum 'As0.08 Ca0.15 Ce0.15 Nd0.15 O4 Th0.15 V0.92 Y0.4'
_chemical_name_mineral Wakefieldite-(Y)
_space_group_IT_number 141
_symmetry_space_group_name_Hall '-I 4bd 2'
_symmetry_space_group_name_H-M 'I 41/a m d :2'
_cell_angle_alpha 90
_cell_angle_beta 90
_cell_angle_gamma 90
_cell_formula_units_Z 4
_cell_length_a 7.2591
_cell_length_b 7.2591
_cell_length_c 6.4255
_cell_volume 338.589
_database_code_amcsd 0018527
_exptl_crystal_density_diffrn 4.628
_cod_original_sg_symbol_H-M 'I 41/a m d'
_cod_original_formula_sum '(Y.4 Nd.15 Ce.15 Ca.15 Th.15) (V.92 As.08) O4'
_cod_database_code 9014357

loop_
_space_group_symop_operation_xyz
x,y,z
1/2+x,1/2+y,1/2+z
1/4-y,3/4-x,1/4+z
3/4-y,1/4-x,3/4+z
1/4+y,3/4+x,1/4-z
3/4+y,1/4+x,3/4-z
1/4+y,3/4-x,1/4-z
3/4+y,1/4-x,3/4-z
1/4-y,3/4+x,1/4+z
3/4-y,1/4+x,3/4+z
1/2+x,-y,1/2+z
+x,1/2-y,+z
1/2-x,y,1/2-z
-x,1/2+y,-z
1/2+x,y,1/2-z
+x,1/2+y,-z
1/2-x,-y,1/2+z
-x,1/2-y,+z
1/4+y,1/4+x,3/4+z
3/4+y,3/4+x,1/4+z
1/4-y,1/4-x,3/4-z
3/4-y,3/4-x,1/4-z
1/4-y,1/4+x,3/4-z
3/4-y,3/4+x,1/4-z
1/4+y,1/4-x,3/4+z
3/4+y,3/4-x,1/4+z
-x,y,z
1/2-x,1/2+y,1/2+z
x,-y,-z
1/2+x,1/2-y,1/2-z
-x,-y,-z
1/2-x,1/2-y,1/2-z

loop_
_atom_site_aniso_label
_atom_site_aniso_U_11
_atom_site_aniso_U_22
_atom_site_aniso_U_33
_atom_site_aniso_U_12
_atom_site_aniso_U_13
_atom_site_aniso_U_23
YA 0.01101 0.01101 0.00728 0.00000 0.00000 0.00000
NdA 0.01101 0.01101 0.00728 0.00000 0.00000 0.00000
CeA 0.01101 0.01101 0.00728 0.00000 0.00000 0.00000
CaA 0.01101 0.01101 0.00728 0.00000 0.00000 0.00000
ThA 0.01101 0.01101 0.00728 0.00000 0.00000 0.00000
VT 0.01044 0.01044 0.00539 0.00000 0.00000 0.00000
AsT 0.01044 0.01044 0.00539 0.00000 0.00000 0.00000
O 0.02391 0.01591 0.01607 0.00000 0.00000 0.00179

loop_
_atom_site_label
_atom_site_fract_x
_atom_site_fract_y
_atom_site_fract_z
_atom_site_occupancy
_atom_site_U_iso_or_equiv
_atom_site_type_symbol
_atom_site_attached_hydrogens
YA 0.00000 0.75000 0.12500 0.40000 0.01000 Y 0
NdA 0.00000 0.75000 0.12500 0.15000 0.01000 Nd 0
CeA 0.00000 0.75000 0.12500 0.15000 0.01000 Ce 0
CaA 0.00000 0.75000 0.12500 0.15000 0.01000 Ca 0
ThA 0.00000 0.75000 0.12500 0.15000 0.01000 Th 0
VT 0.00000 0.25000 0.37500 0.92000 0.00900 V 0
AsT 0.00000 0.25000 0.37500 0.08000 0.00900 As 0
O 0.00000 0.43120 0.20480 1.00000 0.01900 O 0

loop_
_cod_changelog_entry_id
_cod_changelog_entry_author
_cod_changelog_entry_date
_cod_changelog_entry_text
1
;cod-tools version 3.8.0
Id: cif_guess_AMCSD_atom_types 9581 2023-05-17 12:35:41Z saulius
;
2023-05-23T09:25:02+03:00
;Derived atom types and hydrogen counts
from atom names that follow the AMCSD naming convention
(Wat == water, O-H == hydroxyl).
;

loop_
_cod_related_entry_id
_cod_related_entry_database
_cod_related_entry_code
1 AMCSD 0018527
